data_7044763
loop_
_publ_author_name
'Lyubov, Dmitry M.'
'Cherkasov, Anton V.'
'Fukin, Georgy K.'
'Lyssenko, Konstantin A.'
'Rychagova, Elena A.'
'Ketkov, Sergey Yu'
'Trifonov, Alexander A.'

_publ_section_title
;
 Rare-earth metal-mediated PhC[triple bond, length as m-dash]N insertion
 into N,N-bis(trimethylsilyl)naphthalene-1,8-diamido dianion - a synthetic
 approach to complexes coordinated by ansa-bridged amido-amidinato ligand.
;
_journal_issue 2
_journal_name_full 'Dalton transactions (Cambridge, England : 2003)'
_journal_page_first 438
_journal_page_last 451
_journal_paper_doi 10.1039/c7dt03809g
_journal_volume 47
_journal_year 2018
_chemical_formula_moiety 'C46 H59 Cl N6 Si4 Sm, C12 H30 Li O6, C4 H10 O2'
_chemical_formula_sum 'C62 H99 Cl Li N6 O8 Si4 Sm'
_chemical_formula_weight 1361.57
_space_group_crystal_system monoclinic
_space_group_IT_number 14
_space_group_name_Hall '-P 2ybc'
_space_group_name_H-M_alt 'P 1 21/c 1'
_symmetry_space_group_name_Hall '-P 2ybc'
_symmetry_space_group_name_H-M 'P 1 21/c 1'
_atom_sites_solution_hydrogens geom
_atom_sites_solution_primary dual
_atom_sites_solution_secondary difmap
_audit_creation_method SHELXL-2017/1
_audit_update_record
;
2017-11-07 deposited with the CCDC.
2017-11-14 downloaded from the CCDC.
;
_cell_angle_alpha 90
_cell_angle_beta 95.3740(10)
_cell_angle_gamma 90
_cell_formula_units_Z 4
_cell_length_a 12.4061(4)
_cell_length_b 27.5182(9)
_cell_length_c 20.9997(7)
_cell_measurement_reflns_used 5932
_cell_measurement_temperature 100(2)
_cell_measurement_theta_max 25.40
_cell_measurement_theta_min 2.22
_cell_volume 7137.7(4)
_computing_cell_refinement SAINT
_computing_data_collection SMART
_computing_data_reduction SAINT
_computing_molecular_graphics SHELXTL
_computing_publication_material SHELXTL
_computing_structure_refinement SHELXL-2017/1
_computing_structure_solution SHELXT-2014/5
_diffrn_ambient_temperature 100(2)
_diffrn_measured_fraction_theta_full 0.999
_diffrn_measured_fraction_theta_max 0.999
_diffrn_measurement_device_type 'Bruker Smart Apex (CCD)'
_diffrn_measurement_method '\w scans'
_diffrn_radiation_type MoK\a
_diffrn_radiation_wavelength 0.71073
_diffrn_reflns_av_R_equivalents 0.0543
_diffrn_reflns_av_unetI/netI 0.0407
_diffrn_reflns_Laue_measured_fraction_full 0.999
_diffrn_reflns_Laue_measured_fraction_max 0.999
_diffrn_reflns_limit_h_max 14
_diffrn_reflns_limit_h_min -14
_diffrn_reflns_limit_k_max 32
_diffrn_reflns_limit_k_min -32
_diffrn_reflns_limit_l_max 24
_diffrn_reflns_limit_l_min -24
_diffrn_reflns_number 56772
_diffrn_reflns_point_group_measured_fraction_full 0.999
_diffrn_reflns_point_group_measured_fraction_max 0.999
_diffrn_reflns_theta_full 25.039
_diffrn_reflns_theta_max 25.039
_diffrn_reflns_theta_min 1.948
_diffrn_source 'fine focus sealed tube'
_exptl_absorpt_coefficient_mu 0.979
_exptl_absorpt_correction_T_max 0.837
_exptl_absorpt_correction_T_min 0.673
_exptl_absorpt_correction_type multi-scan
_exptl_absorpt_process_details
;
SADABS 2016/2: L. Krause et al., J. Appl. Cryst., 2015, 48, 3-10
;
_exptl_crystal_colour yellow
_exptl_crystal_density_diffrn 1.267
_exptl_crystal_description stick
_exptl_crystal_F_000 2860
_exptl_crystal_size_max 0.460
_exptl_crystal_size_mid 0.160
_exptl_crystal_size_min 0.110
_refine_diff_density_max 1.812
_refine_diff_density_min -1.041
_refine_diff_density_rms 0.133
_refine_ls_extinction_method none
_refine_ls_goodness_of_fit_ref 1.045
_refine_ls_hydrogen_treatment constr
_refine_ls_matrix_type full
_refine_ls_number_parameters 868
_refine_ls_number_reflns 12602
_refine_ls_number_restraints 612
_refine_ls_restrained_S_all 1.070
_refine_ls_R_factor_all 0.0835
_refine_ls_R_factor_gt 0.0617
_refine_ls_shift/su_max 0.000
_refine_ls_shift/su_mean 0.000
_refine_ls_structure_factor_coef Fsqd
_refine_ls_weighting_details 'w=1/[\s^2^(Fo^2^)+(0.1050P)^2^+16.0000P] where P=(Fo^2^+2Fc^2^)/3'
_refine_ls_weighting_scheme calc
_refine_ls_wR_factor_gt 0.1626
_refine_ls_wR_factor_ref 0.1798
_reflns_Friedel_coverage 0.000
_reflns_number_gt 9540
_reflns_number_total 12602
_reflns_threshold_expression 'I > 2\s(I)'
_cod_data_source_file c7dt03809g2.cif
_cod_data_source_block 3SM
_cod_depositor_comments 'Adding full bibliography for 7044761--7044767.cif.'
_cod_original_cell_volume 7137.6(4)
_cod_database_code 7044763
_shelx_shelxl_version_number 2017/1
_shelx_space_group_comment
;
The symmetry employed for this shelxl refinement is uniquely defined
by the following loop, which should always be used as a source of
symmetry information in preference to the above space-group names.
They are only intended as comments.
;
_shelx_estimated_absorpt_t_min 0.662
_shelx_estimated_absorpt_t_max 0.900

loop_
_space_group_symop_operation_xyz
'x, y, z'
'-x, y+1/2, -z+1/2'
'-x, -y, -z'
'x, -y-1/2, z-1/2'

loop_
_atom_site_label
_atom_site_type_symbol
_atom_site_fract_x
_atom_site_fract_y
_atom_site_fract_z
_atom_site_U_iso_or_equiv
_atom_site_adp_type
_atom_site_occupancy
_atom_site_site_symmetry_order
_atom_site_calc_flag
_atom_site_refinement_flags_posn
_atom_site_refinement_flags_adp
_atom_site_refinement_flags_occupancy
_atom_site_disorder_assembly
_atom_site_disorder_group
Sm1 Sm 0.22317(2) 0.19454(2) 0.09125(2) 0.03417(7) Uani 1 1 d . . . . .
Li1 Li 0.3306(10) -0.0893(5) 0.3496(6) 0.0786(14) Uani 1 1 d . . . . .
Cl1 Cl 0.22292(14) 0.29094(5) 0.11337(7) 0.0591(4) Uani 1 1 d . . . . .
Si1 Si 0.09977(13) 0.34012(5) -0.06531(8) 0.0547(4) Uani 1 1 d . . . . .
Si2 Si 0.46085(10) 0.19461(5) -0.01264(7) 0.0398(3) Uani 1 1 d . . . . .
Si3 Si 0.37056(14) 0.16890(5) 0.23521(7) 0.0515(4) Uani 1 1 d . . . . .
Si4 Si -0.07832(17) 0.18165(10) 0.12544(12) 0.0457(7) Uani 0.636(4) 1 d D . P A 1
Si4' Si -0.0612(3) 0.18553(19) 0.1490(2) 0.0627(16) Uani 0.364(4) 1 d D . P A 2
N1 N 0.0669(3) 0.27921(16) -0.0668(2) 0.0529(12) Uani 1 1 d . . . . .
H1A H 0.122051 0.259718 -0.056731 0.064 Uiso 1 1 calc R U . . .
N2 N 0.1457(3) 0.19121(14) -0.0242(2) 0.0381(9) Uani 1 1 d . . . . .
N3 N 0.3257(3) 0.18687(13) -0.0004(2) 0.0367(9) Uani 1 1 d . . . . .
N4 N 0.3507(3) 0.15117(14) 0.15685(18) 0.0382(9) Uani 1 1 d . . . . .
N5 N 0.1804(3) 0.11022(14) 0.08553(18) 0.0353(9) Uani 1 1 d . . . . .
N6 N 0.0486(3) 0.15968(15) 0.1136(2) 0.0440(10) Uani 1 1 d D . . . .
C1 C -0.0323(4) 0.2551(2) -0.0813(3) 0.0517(14) Uani 1 1 d . . . . .
C2 C -0.1238(4) 0.2820(2) -0.1023(3) 0.0667(18) Uani 1 1 d . . . . .
H2A H -0.118796 0.316384 -0.105500 0.080 Uiso 1 1 calc R U . . .
C3 C -0.2242(4) 0.2587(3) -0.1190(3) 0.0704(19) Uani 1 1 d . . . . .
H3A H -0.285594 0.277805 -0.133157 0.084 Uiso 1 1 calc R U . . .
C4 C -0.2351(4) 0.2100(2) -0.1152(3) 0.0577(15) Uani 1 1 d . . . . .
H4A H -0.303482 0.195162 -0.126003 0.069 Uiso 1 1 calc R U . . .
C5 C -0.1442(4) 0.1815(2) -0.0951(3) 0.0483(13) Uani 1 1 d . . . . .
C6 C -0.1550(4) 0.1301(2) -0.0941(3) 0.0524(14) Uani 1 1 d . . . . .
H6A H -0.223518 0.115691 -0.106221 0.063 Uiso 1 1 calc R U . . .
C7 C -0.0685(4) 0.1012(2) -0.0761(3) 0.0505(13) Uani 1 1 d . . . . .
H7A H -0.076023 0.066858 -0.077195 0.061 Uiso 1 1 calc R U . . .
C8 C 0.0321(4) 0.12227(19) -0.0558(2) 0.0450(12) Uani 1 1 d . . . . .
H8A H 0.091848 0.101702 -0.043286 0.054 Uiso 1 1 calc R U . . .
C9 C 0.0464(4) 0.17164(18) -0.0535(2) 0.0373(11) Uani 1 1 d . . . . .
C10 C -0.0413(4) 0.20327(18) -0.0758(2) 0.0416(12) Uani 1 1 d . . . . .
C11 C 0.2402(4) 0.17693(16) -0.0414(2) 0.0341(10) Uani 1 1 d . . . . .
C12 C 0.2496(4) 0.15259(17) -0.1044(2) 0.0378(11) Uani 1 1 d . . . . .
C13 C 0.2090(4) 0.17469(19) -0.1607(2) 0.0464(13) Uani 1 1 d . . . . .
H13A H 0.171937 0.204834 -0.159349 0.056 Uiso 1 1 calc R U . . .
C14 C 0.2220(4) 0.1531(2) -0.2196(3) 0.0532(14) Uani 1 1 d . . . . .
H14A H 0.196028 0.169082 -0.258058 0.064 Uiso 1 1 calc R U . . .
C15 C 0.2724(5) 0.1085(2) -0.2221(2) 0.0558(15) Uani 1 1 d . . . . .
H15A H 0.279806 0.093518 -0.262209 0.067 Uiso 1 1 calc R U . . .
C16 C 0.3123(4) 0.0855(2) -0.1658(3) 0.0514(14) Uani 1 1 d . . . . .
H16A H 0.347464 0.054925 -0.167363 0.062 Uiso 1 1 calc R U . . .
C17 C 0.3007(4) 0.10731(18) -0.1073(2) 0.0432(12) Uani 1 1 d . . . . .
H17A H 0.327558 0.091428 -0.068936 0.052 Uiso 1 1 calc R U . . .
C18 C 0.2500(4) 0.3412(2) -0.0475(3) 0.0550(15) Uani 1 1 d . . . . .
H18A H 0.283829 0.324794 -0.081903 0.083 Uiso 1 1 calc R U . . .
H18B H 0.269954 0.324471 -0.006903 0.083 Uiso 1 1 calc R U . . .
H18C H 0.275010 0.374989 -0.044259 0.083 Uiso 1 1 calc R U . . .
C19 C 0.0638(6) 0.3697(2) -0.1438(4) 0.076(2) Uani 1 1 d . . . . .
H19A H 0.070792 0.346095 -0.178170 0.113 Uiso 1 1 calc R U . . .
H19B H 0.112566 0.397131 -0.148817 0.113 Uiso 1 1 calc R U . . .
H19C H -0.011073 0.381395 -0.145967 0.113 Uiso 1 1 calc R U . . .
C20 C 0.0329(4) 0.37214(18) -0.0029(4) 0.113(3) Uani 1 1 d . . . . .
H20A H 0.025007 0.406603 -0.014190 0.169 Uiso 1 1 calc R U . . .
H20B H 0.076861 0.368975 0.038137 0.169 Uiso 1 1 calc DR U . . .
H20C H -0.038716 0.357912 0.000499 0.169 Uiso 1 1 calc DR U . . .
C21 C 0.4719(4) 0.2350(2) -0.0832(3) 0.0602(16) Uani 1 1 d . . . . .
H21A H 0.444104 0.217961 -0.122268 0.090 Uiso 1 1 calc R U . . .
H21B H 0.547948 0.243685 -0.085852 0.090 Uiso 1 1 calc R U . . .
H21C H 0.429427 0.264598 -0.078378 0.090 Uiso 1 1 calc R U . . .
C22 C 0.5201(4) 0.2256(2) 0.0615(3) 0.0603(16) Uani 1 1 d . . . . .
H22A H 0.510917 0.205013 0.098650 0.090 Uiso 1 1 calc R U . . .
H22B H 0.483151 0.256713 0.066275 0.090 Uiso 1 1 calc R U . . .
H22C H 0.597398 0.231475 0.058516 0.090 Uiso 1 1 calc R U . . .
C23 C 0.5387(4) 0.13798(18) -0.0236(3) 0.0478(13) Uani 1 1 d . . . . .
H23A H 0.516804 0.124212 -0.065873 0.072 Uiso 1 1 calc R U . . .
H23B H 0.523956 0.114430 0.009527 0.072 Uiso 1 1 calc R U . . .
H23C H 0.616223 0.145430 -0.020184 0.072 Uiso 1 1 calc R U . . .
C24 C 0.4089(3) 0.11113(17) 0.1370(2) 0.0345(10) Uani 1 1 d . . . . .
C25 C 0.5196(4) 0.1070(2) 0.1536(2) 0.0471(13) Uani 1 1 d . . . . .
H25A H 0.554754 0.132591 0.177785 0.057 Uiso 1 1 calc R U . . .
C26 C 0.5826(4) 0.0678(2) 0.1369(3) 0.0508(14) Uani 1 1 d . . . . .
H26A H 0.658297 0.067543 0.149090 0.061 Uiso 1 1 calc R U . . .
C27 C 0.5360(4) 0.03041(19) 0.1037(2) 0.0446(12) Uani 1 1 d . . . . .
H27A H 0.578658 0.003477 0.092968 0.054 Uiso 1 1 calc R U . . .
C28 C 0.4234(4) 0.03107(16) 0.0847(2) 0.0356(11) Uani 1 1 d . . . . .
C29 C 0.3767(4) -0.00947(17) 0.0511(2) 0.0437(12) Uani 1 1 d . . . . .
H29A H 0.421385 -0.035802 0.040740 0.052 Uiso 1 1 calc R U . . .
C30 C 0.2694(4) -0.01110(18) 0.0337(2) 0.0458(13) Uani 1 1 d . . . . .
H30A H 0.238988 -0.038922 0.012050 0.055 Uiso 1 1 calc R U . . .
C31 C 0.2020(4) 0.02788(17) 0.0471(2) 0.0407(12) Uani 1 1 d . . . . .
H31A H 0.126784 0.026271 0.033837 0.049 Uiso 1 1 calc R U . . .
C32 C 0.2437(4) 0.06864(16) 0.07937(19) 0.0328(10) Uani 1 1 d . . . . .
C33 C 0.3575(3) 0.07109(15) 0.10049(19) 0.0295(10) Uani 1 1 d . . . . .
C34 C 0.0872(3) 0.11409(18) 0.1097(2) 0.0373(11) Uani 1 1 d . . . . .
C35 C 0.0299(3) 0.07143(18) 0.1354(2) 0.0375(11) Uani 1 1 d . . . . .
C36 C -0.0530(4) 0.0477(2) 0.1003(2) 0.0570(15) Uani 1 1 d . . . . .
H36A H -0.075887 0.058571 0.058280 0.068 Uiso 1 1 calc R U . . .
C37 C -0.1036(5) 0.0083(2) 0.1250(3) 0.0596(15) Uani 1 1 d . . . . .
H37A H -0.161777 -0.007313 0.100426 0.072 Uiso 1 1 calc R U . . .
C38 C -0.0708(5) -0.0080(2) 0.1836(3) 0.0640(16) Uani 1 1 d . . . . .
H38A H -0.105229 -0.035295 0.200575 0.077 Uiso 1 1 calc R U . . .
C39 C 0.0124(6) 0.0147(3) 0.2191(3) 0.086(2) Uani 1 1 d . U . . .
H39A H 0.037482 0.002308 0.260017 0.103 Uiso 1 1 calc R U . . .
C40 C 0.0605(5) 0.0557(3) 0.1958(3) 0.0699(18) Uani 1 1 d . . . . .
H40A H 0.114634 0.072778 0.221902 0.084 Uiso 1 1 calc R U . . .
C41 C 0.2524(7) 0.2086(2) 0.2496(3) 0.087(2) Uani 1 1 d . . . . .
H41A H 0.256964 0.217906 0.294768 0.130 Uiso 1 1 calc R U . . .
H41B H 0.184913 0.190754 0.238382 0.130 Uiso 1 1 calc R U . . .
H41C H 0.253630 0.237837 0.223018 0.130 Uiso 1 1 calc R U . . .
C42 C 0.3704(5) 0.1152(2) 0.2900(3) 0.0653(17) Uani 1 1 d . . . . .
H42A H 0.382202 0.126257 0.334449 0.098 Uiso 1 1 calc R U . . .
H42B H 0.428502 0.092867 0.280873 0.098 Uiso 1 1 calc R U . . .
H42C H 0.300554 0.098531 0.283226 0.098 Uiso 1 1 calc R U . . .
C43 C 0.4964(7) 0.2054(3) 0.2583(3) 0.093(3) Uani 1 1 d . . . . .
H43A H 0.559716 0.183989 0.260865 0.139 Uiso 1 1 calc R U . . .
H43B H 0.490812 0.220760 0.299986 0.139 Uiso 1 1 calc R U . . .
H43C H 0.504242 0.230625 0.226042 0.139 Uiso 1 1 calc R U . . .
C44 C -0.1020(8) 0.1771(3) 0.2099(3) 0.076(3) Uani 0.636(4) 1 d D U P A 1
H44A H -0.105194 0.142797 0.222129 0.115 Uiso 0.636(4) 1 calc R U P A 1
H44B H -0.170687 0.192959 0.216817 0.115 Uiso 0.636(4) 1 calc R U P A 1
H44C H -0.042800 0.193127 0.236119 0.115 Uiso 0.636(4) 1 calc R U P A 1
C45 C -0.1935(6) 0.1540(3) 0.0763(3) 0.069(2) Uani 0.636(4) 1 d D U P A 1
H45A H -0.203738 0.120484 0.090412 0.104 Uiso 0.636(4) 1 calc R U P A 1
H45B H -0.178592 0.153933 0.031243 0.104 Uiso 0.636(4) 1 calc R U P A 1
H45C H -0.259342 0.172789 0.081008 0.104 Uiso 0.636(4) 1 calc R U P A 1
C46 C -0.0759(8) 0.2466(2) 0.1018(4) 0.076(2) Uani 0.636(4) 1 d D U P A 1
H46A H -0.047843 0.249419 0.059852 0.115 Uiso 0.636(4) 1 calc R U P A 1
H46B H -0.029094 0.264777 0.133560 0.115 Uiso 0.636(4) 1 calc R U P A 1
H46C H -0.149480 0.259833 0.099479 0.115 Uiso 0.636(4) 1 calc R U P A 1
C44' C -0.1385(11) 0.2146(4) 0.0799(4) 0.104(4) Uani 0.364(4) 1 d D U P A 2
H44D H -0.195427 0.235156 0.094915 0.156 Uiso 0.364(4) 1 calc R U P A 2
H44E H -0.171551 0.189442 0.051269 0.156 Uiso 0.364(4) 1 calc R U P A 2
H44F H -0.089718 0.234525 0.056707 0.156 Uiso 0.364(4) 1 calc R U P A 2
C45' C -0.0236(9) 0.2346(3) 0.2083(4) 0.057(3) Uani 0.364(4) 1 d D U P A 2
H45D H 0.027569 0.256894 0.190742 0.086 Uiso 0.364(4) 1 calc R U P A 2
H45E H 0.010149 0.220111 0.247909 0.086 Uiso 0.364(4) 1 calc R U P A 2
H45F H -0.088753 0.252438 0.217358 0.086 Uiso 0.364(4) 1 calc R U P A 2
C46' C -0.1542(9) 0.1446(3) 0.1879(5) 0.098(4) Uani 0.364(4) 1 d D U P A 2
H46D H -0.114873 0.128878 0.224967 0.147 Uiso 0.364(4) 1 calc R U P A 2
H46E H -0.182310 0.119721 0.157281 0.147 Uiso 0.364(4) 1 calc R U P A 2
H46F H -0.214586 0.163514 0.201905 0.147 Uiso 0.364(4) 1 calc R U P A 2
O1S O 0.1915(5) -0.1327(3) 0.3171(4) 0.0868(18) Uani 0.589(4) 1 d D U P B 1
O2S O 0.3974(5) -0.1437(3) 0.2980(5) 0.0978(19) Uani 0.589(4) 1 d D U P B 1
O1S' O 0.1742(7) -0.0924(4) 0.3140(4) 0.095(2) Uani 0.411(4) 1 d D U P B 2
O2S' O 0.3952(6) -0.1589(4) 0.3351(5) 0.083(2) Uani 0.411(4) 1 d D U P B 2
O3S O 0.3424(4) -0.0507(2) 0.2652(2) 0.1104(15) Uani 1 1 d D U . . .
O4S O 0.4685(7) -0.0451(3) 0.3784(3) 0.100(2) Uani 0.589(4) 1 d D U P B 1
O4S' O 0.5002(8) -0.0830(3) 0.3874(4) 0.081(2) Uani 0.411(4) 1 d D U P B 2
O5S O 0.3172(6) -0.11856(19) 0.4431(3) 0.1178(16) Uani 1 1 d D U . . .
O6S O 0.2877(6) -0.0297(3) 0.4097(4) 0.1000(19) Uani 0.589(4) 1 d D U P B 1
O6S' O 0.2128(8) -0.0399(3) 0.3884(4) 0.0754(18) Uani 0.411(4) 1 d D U P B 2
O7S O 0.2479(6) 0.4682(3) 0.1356(4) 0.167(3) Uani 1 1 d D U . . .
O8S O 0.2687(6) 0.5683(2) 0.1382(3) 0.137(2) Uani 1 1 d D U . . .
C1S C 0.0799(5) -0.1201(3) 0.3143(6) 0.126(3) Uani 1 1 d D U . . .
H1SA H 0.072997 -0.085503 0.324374 0.189 Uiso 0.589(4) 1 calc R U P B 1
H1SB H 0.044557 -0.139542 0.345457 0.189 Uiso 0.589(4) 1 calc R U P B 1
H1SC H 0.045392 -0.126468 0.271248 0.189 Uiso 0.589(4) 1 calc R U P B 1
H1SD H 0.032210 -0.105397 0.343632 0.189 Uiso 0.411(4) 1 calc R U P B 2
H1SE H 0.098736 -0.153192 0.328499 0.189 Uiso 0.411(4) 1 calc R U P B 2
H1SF H 0.042676 -0.121081 0.271086 0.189 Uiso 0.411(4) 1 calc R U P B 2
C2S C 0.2147(7) -0.1695(4) 0.2728(5) 0.094(3) Uani 0.589(4) 1 d D U P B 1
H2SA H 0.204898 -0.156384 0.228730 0.113 Uiso 0.589(4) 1 calc R U P B 1
H2SB H 0.163947 -0.197050 0.275586 0.113 Uiso 0.589(4) 1 calc R U P B 1
C2S' C 0.1877(11) -0.0806(5) 0.2484(4) 0.104(3) Uani 0.411(4) 1 d D U P B 2
H2SC H 0.114510 -0.070178 0.230818 0.125 Uiso 0.411(4) 1 calc R U P B 2
H2SD H 0.199323 -0.112547 0.228550 0.125 Uiso 0.411(4) 1 calc R U P B 2
C3S C 0.3329(5) -0.1875(2) 0.2878(4) 0.107(2) Uani 1 1 d D U . . .
H3SA H 0.339444 -0.208171 0.326616 0.128 Uiso 0.589(4) 1 calc R U P B 1
H3SB H 0.356496 -0.206519 0.251583 0.128 Uiso 0.589(4) 1 calc R U P B 1
H3SC H 0.259059 -0.191302 0.300061 0.161 Uiso 0.411(4) 1 calc R U P B 2
H3SD H 0.366446 -0.219599 0.284953 0.161 Uiso 0.411(4) 1 calc R U P B 2
H3SE H 0.330719 -0.171238 0.246236 0.161 Uiso 0.411(4) 1 calc R U P B 2
C4S C 0.5070(4) -0.1558(3) 0.3192(3) 0.0970(19) Uani 1 1 d D U . . .
H4SA H 0.551842 -0.126479 0.319263 0.145 Uiso 0.589(4) 1 calc R U P B 1
H4SB H 0.533816 -0.179950 0.290238 0.145 Uiso 0.589(4) 1 calc R U P B 1
H4SC H 0.510395 -0.169206 0.362560 0.145 Uiso 0.589(4) 1 calc R U P B 1
H4SD H 0.513045 -0.137471 0.279108 0.116 Uiso 0.411(4) 1 calc R U P B 2
H4SE H 0.540182 -0.188301 0.315929 0.116 Uiso 0.411(4) 1 calc R U P B 2
C5S C 0.2656(7) -0.0455(4) 0.2146(4) 0.144(3) Uani 1 1 d D U . . .
H5SA H 0.193617 -0.050236 0.229220 0.216 Uiso 0.589(4) 1 calc R U P B 1
H5SB H 0.277711 -0.069698 0.181809 0.216 Uiso 0.589(4) 1 calc R U P B 1
H5SC H 0.270475 -0.012806 0.196619 0.216 Uiso 0.589(4) 1 calc R U P B 1
H5SD H 0.288065 -0.058430 0.173907 0.173 Uiso 0.411(4) 1 calc R U P B 2
H5SE H 0.237724 -0.011916 0.209064 0.173 Uiso 0.411(4) 1 calc R U P B 2
C6S C 0.4416(6) -0.0240(3) 0.2615(4) 0.127(2) Uani 1 1 d D U . . .
H6SA H 0.428662 0.004780 0.233414 0.152 Uiso 0.589(4) 1 calc R U P B 1
H6SB H 0.496862 -0.044738 0.243928 0.152 Uiso 0.589(4) 1 calc R U P B 1
H6SC H 0.495944 -0.035146 0.295123 0.190 Uiso 0.411(4) 1 calc R U P B 2
H6SD H 0.427893 0.010770 0.267168 0.190 Uiso 0.411(4) 1 calc R U P B 2
H6SE H 0.468251 -0.029305 0.219539 0.190 Uiso 0.411(4) 1 calc R U P B 2
C7S C 0.4809(13) -0.0076(4) 0.3321(4) 0.114(3) Uani 0.589(4) 1 d D U P B 1
H7SA H 0.558067 0.001882 0.334039 0.137 Uiso 0.589(4) 1 calc R U P B 1
H7SB H 0.438919 0.021269 0.343166 0.137 Uiso 0.589(4) 1 calc R U P B 1
C7S' C 0.5560(4) -0.1278(2) 0.3782(3) 0.069(2) Uani 0.411(4) 1 d D U P B 2
H7SC H 0.553194 -0.148395 0.416580 0.083 Uiso 0.411(4) 1 calc R U P B 2
H7SD H 0.632979 -0.120652 0.373203 0.083 Uiso 0.411(4) 1 calc DR U P B 2
C8S C 0.5272(5) -0.0499(3) 0.4395(3) 0.125(3) Uani 1 1 d D U . . .
H8SA H 0.532150 -0.084276 0.451377 0.188 Uiso 0.589(4) 1 calc R U P B 1
H8SB H 0.489849 -0.031986 0.471249 0.188 Uiso 0.589(4) 1 calc R U P B 1
H8SC H 0.600230 -0.036577 0.437906 0.188 Uiso 0.589(4) 1 calc DR U P B 1
H8SD H 0.540667 -0.068176 0.479444 0.188 Uiso 0.411(4) 1 calc R U P B 2
H8SE H 0.467039 -0.027238 0.442899 0.188 Uiso 0.411(4) 1 calc R U P B 2
H8SF H 0.592424 -0.031584 0.431498 0.188 Uiso 0.411(4) 1 calc R U P B 2
C9S C 0.3356(10) -0.1647(3) 0.4691(5) 0.148(4) Uani 1 1 d D U . . .
H9SA H 0.335458 -0.188633 0.434580 0.222 Uiso 1 1 calc R U . . .
H9SB H 0.278295 -0.172669 0.496529 0.222 Uiso 1 1 calc R U . . .
H9SC H 0.405893 -0.165246 0.494621 0.222 Uiso 1 1 calc R U . . .
C10S C 0.2574(4) -0.0935(3) 0.4863(4) 0.163(3) Uani 1 1 d D U . . .
H10A H 0.303301 -0.087808 0.526723 0.196 Uiso 1 1 calc R U . . .
H10B H 0.194544 -0.113425 0.496023 0.196 Uiso 1 1 calc R U . . .
C11S C 0.2176(7) -0.0446(3) 0.4576(3) 0.113(2) Uani 1 1 d D U . . .
H11A H 0.142261 -0.047895 0.437871 0.136 Uiso 0.589(4) 1 calc R U P B 1
H11B H 0.218563 -0.019738 0.491728 0.136 Uiso 0.589(4) 1 calc R U P B 1
H11C H 0.144212 -0.038440 0.470740 0.136 Uiso 0.411(4) 1 calc R U P B 2
H11D H 0.265614 -0.018725 0.476830 0.136 Uiso 0.411(4) 1 calc R U P B 2
C12S C 0.2256(8) 0.0115(2) 0.3852(5) 0.134(3) Uani 1 1 d D U . . .
H12A H 0.215330 0.009654 0.338383 0.201 Uiso 0.589(4) 1 calc R U P B 1
H12B H 0.264284 0.041485 0.398000 0.201 Uiso 0.589(4) 1 calc R U P B 1
H12C H 0.154878 0.011371 0.402404 0.201 Uiso 0.589(4) 1 calc R U P B 1
H12D H 0.181618 0.024075 0.347568 0.201 Uiso 0.411(4) 1 calc R U P B 2
H12E H 0.301939 0.019262 0.381782 0.201 Uiso 0.411(4) 1 calc R U P B 2
H12F H 0.202073 0.026441 0.423888 0.201 Uiso 0.411(4) 1 calc R U P B 2
C13S C 0.2093(3) 0.42756(16) 0.0970(3) 0.196(5) Uani 1 1 d D . . . .
H13B H 0.202930 0.399054 0.124396 0.295 Uiso 1 1 calc R U . . .
H13C H 0.260370 0.420563 0.065352 0.295 Uiso 1 1 calc R U . . .
H13D H 0.138209 0.435340 0.075018 0.295 Uiso 1 1 calc DR U . . .
C14S C 0.1539(7) 0.4973(4) 0.1382(7) 0.202(5) Uani 1 1 d D . . . .
H14B H 0.097072 0.481227 0.160740 0.242 Uiso 1 1 calc R U . . .
H14C H 0.123647 0.508874 0.095570 0.242 Uiso 1 1 calc R U . . .
C15S C 0.2148(8) 0.5368(3) 0.1781(4) 0.152(3) Uani 1 1 d D . . . .
H15B H 0.163074 0.555742 0.201401 0.183 Uiso 1 1 calc R U . . .
H15C H 0.268221 0.521655 0.210037 0.183 Uiso 1 1 calc R U . . .
C16S C 0.3154(8) 0.6092(3) 0.1700(5) 0.127(3) Uani 1 1 d D . . . .
H16B H 0.352275 0.628927 0.139780 0.191 Uiso 1 1 calc R U . . .
H16C H 0.367864 0.598617 0.205032 0.191 Uiso 1 1 calc R U . . .
H16D H 0.258640 0.628594 0.187270 0.191 Uiso 1 1 calc R U . . .

loop_
_atom_site_aniso_label
_atom_site_aniso_U_11
_atom_site_aniso_U_22
_atom_site_aniso_U_33
_atom_site_aniso_U_23
_atom_site_aniso_U_13
_atom_site_aniso_U_12
Sm1 0.03047(11) 0.02601(12) 0.04688(13) -0.00524(10) 0.00820(9) -0.00010(9)
Li1 0.076(3) 0.077(3) 0.084(3) 0.010(2) 0.011(3) 0.007(2)
Cl1 0.1000(10) 0.0280(6) 0.0518(7) -0.0081(5) 0.0214(7) -0.0077(6)
Si1 0.0575(8) 0.0333(7) 0.0754(10) 0.0069(7) 0.0182(7) 0.0102(6)
Si2 0.0306(6) 0.0275(6) 0.0635(8) -0.0004(6) 0.0163(6) 0.0006(5)
Si3 0.0785(10) 0.0353(8) 0.0392(7) -0.0095(6) -0.0027(7) 0.0066(7)
Si4 0.0285(10) 0.0611(15) 0.0480(13) 0.0108(11) 0.0067(9) 0.0107(10)
Si4' 0.0209(18) 0.115(4) 0.052(3) -0.016(2) 0.0013(17) 0.014(2)
N1 0.033(2) 0.039(2) 0.089(3) 0.016(2) 0.016(2) 0.0067(18)
N2 0.0327(18) 0.032(2) 0.050(2) 0.0044(17) 0.0084(17) 0.0016(16)
N3 0.0290(18) 0.030(2) 0.053(2) -0.0005(17) 0.0101(16) -0.0021(15)
N4 0.044(2) 0.032(2) 0.038(2) -0.0112(17) 0.0011(16) 0.0008(17)
N5 0.0281(17) 0.031(2) 0.047(2) 0.0007(17) 0.0020(15) -0.0017(15)
N6 0.0354(19) 0.037(2) 0.060(2) 0.0014(19) 0.0097(18) 0.0015(17)
C1 0.035(2) 0.055(3) 0.067(3) 0.011(3) 0.017(2) 0.007(2)
C2 0.044(3) 0.055(4) 0.103(5) 0.019(3) 0.015(3) 0.012(3)
C3 0.031(3) 0.089(5) 0.092(4) 0.021(4) 0.009(3) 0.023(3)
C4 0.038(3) 0.069(4) 0.067(3) 0.001(3) 0.009(2) 0.006(3)
C5 0.033(2) 0.063(3) 0.050(3) -0.003(3) 0.009(2) -0.002(2)
C6 0.041(3) 0.056(3) 0.060(3) -0.005(3) 0.007(2) -0.014(2)
C7 0.050(3) 0.045(3) 0.057(3) -0.004(3) 0.009(2) -0.015(2)
C8 0.043(2) 0.040(3) 0.053(3) 0.004(2) 0.008(2) -0.006(2)
C9 0.037(2) 0.040(3) 0.035(2) 0.003(2) 0.0056(19) -0.005(2)
C10 0.034(2) 0.044(3) 0.049(3) 0.004(2) 0.013(2) -0.001(2)
C11 0.040(2) 0.022(2) 0.042(2) 0.0048(19) 0.0124(19) -0.0052(18)
C12 0.038(2) 0.034(2) 0.043(2) 0.008(2) 0.0139(19) -0.0051(19)
C13 0.048(3) 0.038(3) 0.054(3) 0.013(2) 0.010(2) 0.002(2)
C14 0.061(3) 0.053(3) 0.046(3) 0.015(2) 0.010(2) -0.006(3)
C15 0.075(3) 0.057(3) 0.037(3) 0.002(2) 0.019(2) -0.010(3)
C16 0.064(3) 0.040(3) 0.053(3) 0.001(2) 0.018(2) 0.001(3)
C17 0.050(3) 0.035(3) 0.046(3) 0.008(2) 0.013(2) -0.004(2)
C18 0.060(3) 0.041(3) 0.064(3) 0.008(3) 0.008(3) -0.011(3)
C19 0.073(4) 0.051(4) 0.099(5) 0.023(3) -0.010(4) -0.004(3)
C20 0.119(6) 0.089(6) 0.134(7) -0.017(5) 0.030(5) 0.047(5)
C21 0.043(3) 0.045(3) 0.097(4) 0.019(3) 0.031(3) 0.003(2)
C22 0.039(3) 0.048(3) 0.095(4) -0.024(3) 0.009(3) -0.004(2)
C23 0.045(3) 0.035(3) 0.066(3) 0.000(2) 0.018(2) 0.005(2)
C24 0.032(2) 0.038(2) 0.034(2) -0.0048(19) 0.0042(17) -0.0005(19)
C25 0.041(2) 0.050(3) 0.049(3) -0.009(2) -0.004(2) 0.001(2)
C26 0.032(2) 0.062(3) 0.057(3) 0.005(3) -0.002(2) 0.011(2)
C27 0.047(3) 0.047(3) 0.042(2) 0.006(2) 0.015(2) 0.018(2)
C28 0.049(2) 0.032(2) 0.027(2) 0.0031(18) 0.0105(18) 0.004(2)
C29 0.069(3) 0.029(2) 0.036(2) -0.001(2) 0.018(2) 0.011(2)
C30 0.073(3) 0.026(2) 0.038(2) -0.007(2) 0.006(2) -0.008(2)
C31 0.046(2) 0.035(3) 0.040(2) 0.000(2) 0.001(2) -0.011(2)
C32 0.043(2) 0.032(2) 0.024(2) 0.0037(17) 0.0062(17) 0.0007(19)
C33 0.038(2) 0.025(2) 0.0259(19) -0.0010(17) 0.0073(17) 0.0028(17)
C34 0.030(2) 0.041(3) 0.041(2) -0.002(2) 0.0002(18) -0.0039(19)
C35 0.033(2) 0.043(3) 0.037(2) -0.001(2) 0.0062(18) -0.007(2)
C36 0.056(3) 0.079(4) 0.035(3) 0.009(3) 0.001(2) -0.029(3)
C37 0.061(3) 0.068(4) 0.049(3) -0.002(3) 0.008(2) -0.036(3)
C38 0.056(3) 0.065(4) 0.073(4) 0.026(3) 0.012(3) -0.020(3)
C39 0.079(4) 0.113(5) 0.064(3) 0.042(3) -0.009(3) -0.040(3)
C40 0.062(3) 0.103(5) 0.043(3) 0.016(3) -0.007(3) -0.038(3)
C41 0.148(6) 0.072(4) 0.042(3) -0.013(3) 0.017(3) 0.060(4)
C42 0.087(4) 0.064(4) 0.048(3) 0.000(3) 0.018(3) 0.020(3)
C43 0.139(7) 0.069(4) 0.064(4) -0.014(3) -0.027(4) -0.031(4)
C44 0.075(4) 0.088(4) 0.067(3) 0.001(3) 0.013(3) 0.013(3)
C45 0.054(3) 0.081(4) 0.073(4) -0.001(3) 0.011(3) 0.003(3)
C46 0.074(4) 0.069(4) 0.089(4) 0.004(3) 0.021(3) 0.014(3)
C44' 0.102(5) 0.112(5) 0.097(5) -0.002(4) 0.002(4) 0.011(4)
C45' 0.056(4) 0.057(4) 0.060(4) 0.002(3) 0.013(4) 0.009(4)
C46' 0.096(5) 0.098(5) 0.102(5) -0.006(4) 0.021(4) -0.008(4)
O1S 0.087(3) 0.082(4) 0.095(4) 0.010(3) 0.029(3) -0.007(3)
O2S 0.092(3) 0.099(3) 0.104(5) -0.009(3) 0.021(3) 0.006(3)
O1S' 0.086(3) 0.099(5) 0.100(3) -0.003(3) 0.002(3) 0.006(3)
O2S' 0.068(3) 0.090(4) 0.094(5) -0.012(3) 0.012(3) 0.002(3)
O3S 0.089(2) 0.159(4) 0.086(2) 0.039(3) 0.0210(19) -0.002(2)
O4S 0.097(4) 0.100(4) 0.102(3) 0.005(3) 0.004(3) -0.016(3)
O4S' 0.084(3) 0.079(3) 0.079(4) -0.004(3) -0.005(3) 0.019(3)
O5S 0.186(4) 0.087(3) 0.080(2) 0.017(2) 0.010(2) 0.014(3)
O6S 0.126(4) 0.081(3) 0.097(4) 0.007(3) 0.032(3) 0.011(3)
O6S' 0.058(4) 0.081(3) 0.088(3) 0.008(3) 0.013(3) -0.001(3)
O7S 0.187(5) 0.151(4) 0.164(5) -0.017(4) 0.016(5) -0.037(4)
O8S 0.141(4) 0.119(4) 0.147(5) -0.001(3) 0.006(4) -0.015(3)
C1S 0.091(3) 0.120(5) 0.168(6) -0.002(5) 0.016(4) 0.004(3)
C2S 0.096(3) 0.090(5) 0.097(5) -0.001(3) 0.005(4) -0.003(3)
C2S' 0.108(4) 0.110(7) 0.092(3) -0.010(4) -0.007(3) 0.017(4)
C3S 0.096(3) 0.109(4) 0.115(5) -0.030(3) -0.001(3) 0.003(2)
C4S 0.077(2) 0.113(4) 0.104(4) -0.027(3) 0.030(3) -0.012(3)
C5S 0.140(4) 0.159(6) 0.127(4) 0.039(4) -0.017(3) 0.003(4)
C6S 0.121(4) 0.137(6) 0.126(4) 0.039(4) 0.024(4) -0.013(4)
C7S 0.112(6) 0.096(5) 0.137(4) 0.019(3) 0.022(4) -0.009(4)
C7S' 0.063(4) 0.071(4) 0.073(5) 0.018(3) 0.012(4) 0.006(3)
C8S 0.140(5) 0.135(5) 0.098(3) -0.028(3) -0.005(3) -0.029(5)
C9S 0.190(9) 0.105(4) 0.146(7) 0.052(4) -0.002(7) 0.018(5)
C10S 0.191(6) 0.164(4) 0.147(4) 0.059(3) 0.076(4) 0.050(4)
C11S 0.131(5) 0.119(4) 0.094(3) 0.001(3) 0.035(3) 0.016(4)
C12S 0.183(6) 0.083(3) 0.138(6) 0.005(3) 0.023(5) 0.026(3)
C13S 0.238(14) 0.176(7) 0.177(10) -0.041(5) 0.029(9) -0.078(7)
C14S 0.175(6) 0.171(6) 0.268(14) -0.025(6) 0.066(7) -0.046(4)
C15S 0.138(7) 0.138(5) 0.186(8) 0.010(4) 0.045(5) -0.004(4)
C16S 0.107(6) 0.119(5) 0.152(8) -0.009(5) -0.008(6) 0.003(4)

loop_
_atom_type_symbol
_atom_type_description
_atom_type_scat_dispersion_real
_atom_type_scat_dispersion_imag
_atom_type_scat_source
C C 0.0033 0.0016 'International Tables Vol C Tables 4.2.6.8 and 6.1.1.4'
H H 0.0000 0.0000 'International Tables Vol C Tables 4.2.6.8 and 6.1.1.4'
N N 0.0061 0.0033 'International Tables Vol C Tables 4.2.6.8 and 6.1.1.4'
O O 0.0106 0.0060 'International Tables Vol C Tables 4.2.6.8 and 6.1.1.4'
Si Si 0.0817 0.0704 'International Tables Vol C Tables 4.2.6.8 and 6.1.1.4'
Cl Cl 0.1484 0.1585 'International Tables Vol C Tables 4.2.6.8 and 6.1.1.4'
Li Li -0.0003 0.0001 'International Tables Vol C Tables 4.2.6.8 and 6.1.1.4'
Sm Sm -0.1638 3.4418 'International Tables Vol C Tables 4.2.6.8 and 6.1.1.4'

loop_
_geom_angle_atom_site_label_1
_geom_angle_atom_site_label_2
_geom_angle_atom_site_label_3
_geom_angle
N4 Sm1 N5 70.51(13)
N4 Sm1 N3 92.70(13)
N5 Sm1 N3 90.36(13)
N4 Sm1 N6 104.47(14)
N5 Sm1 N6 55.38(13)
N3 Sm1 N6 131.21(13)
N4 Sm1 N2 136.58(13)
N5 Sm1 N2 81.56(12)
N3 Sm1 N2 54.04(12)
N6 Sm1 N2 84.60(13)
N4 Sm1 Cl1 114.49(10)
N5 Sm1 Cl1 164.75(10)
N3 Sm1 Cl1 103.46(9)
N6 Sm1 Cl1 109.68(10)
N2 Sm1 Cl1 101.23(9)
N4 Sm1 C34 84.21(13)
N5 Sm1 C34 27.38(13)
N3 Sm1 C34 113.95(13)
N6 Sm1 C34 28.41(13)
N2 Sm1 C34 85.68(12)
Cl1 Sm1 C34 137.40(10)
N4 Sm1 C11 112.46(13)
N5 Sm1 C11 79.74(13)
N3 Sm1 C11 27.67(12)
N6 Sm1 C11 105.52(13)
N2 Sm1 C11 27.52(12)
Cl1 Sm1 C11 109.69(9)
C34 Sm1 C11 95.75(13)
N4 Sm1 Si3 26.23(9)
N5 Sm1 Si3 86.70(9)
N3 Sm1 Si3 113.85(9)
N6 Sm1 Si3 99.04(10)
N2 Sm1 Si3 162.80(9)
Cl1 Sm1 Si3 93.40(4)
C34 Sm1 Si3 89.66(9)
C11 Sm1 Si3 137.50(9)
O1S' Li1 O3S 81.2(5)
O2S Li1 O3S 81.9(6)
O1S' Li1 O2S' 105.9(7)
O3S Li1 O2S' 106.3(7)
O2S Li1 O4S 102.1(6)
O3S Li1 O4S 80.4(5)
O1S' Li1 O5S 99.8(6)
O2S Li1 O5S 106.1(6)
O3S Li1 O5S 171.5(8)
O2S' Li1 O5S 81.6(5)
O4S Li1 O5S 94.8(6)
O2S Li1 O1S 77.3(5)
O3S Li1 O1S 97.5(6)
O4S Li1 O1S 177.9(7)
O5S Li1 O1S 87.3(5)
O2S Li1 O6S 170.6(7)
O3S Li1 O6S 98.7(6)
O4S Li1 O6S 68.8(5)
O5S Li1 O6S 73.0(5)
O1S Li1 O6S 111.8(6)
O1S' Li1 O4S' 177.8(8)
O3S Li1 O4S' 97.3(6)
O2S' Li1 O4S' 76.0(5)
O5S Li1 O4S' 81.5(5)
O1S' Li1 O6S' 61.0(5)
O3S Li1 O6S' 95.9(6)
O2S' Li1 O6S' 152.4(7)
O5S Li1 O6S' 77.4(5)
O4S' Li1 O6S' 117.7(7)
O1S' Li1 C2S' 32.6(3)
O3S Li1 C2S' 50.6(4)
O2S' Li1 C2S' 101.6(6)
O5S Li1 C2S' 131.8(6)
O4S' Li1 C2S' 146.5(7)
O6S' Li1 C2S' 79.9(5)
N1 Si1 C20 110.9(3)
N1 Si1 C19 111.9(3)
C20 Si1 C19 109.6(3)
N1 Si1 C18 104.5(2)
C20 Si1 C18 111.0(3)
C19 Si1 C18 108.9(3)
N3 Si2 C23 115.9(2)
N3 Si2 C22 104.1(2)
C23 Si2 C22 108.6(3)
N3 Si2 C21 109.6(2)
C23 Si2 C21 108.9(3)
C22 Si2 C21 109.7(3)
N4 Si3 C42 111.0(2)
N4 Si3 C41 106.0(2)
C42 Si3 C41 108.4(3)
N4 Si3 C43 116.2(3)
C42 Si3 C43 108.2(3)
C41 Si3 C43 106.8(4)
N4 Si3 Sm1 36.94(13)
C42 Si3 Sm1 131.9(2)
C41 Si3 Sm1 70.37(19)
C43 Si3 Sm1 118.3(2)
N6 Si4 C44 110.3(4)
N6 Si4 C45 116.3(3)
C44 Si4 C45 109.1(4)
N6 Si4 C46 105.1(4)
C44 Si4 C46 109.5(4)
C45 Si4 C46 106.2(4)
N6 Si4' C44' 102.0(5)
N6 Si4' C46' 118.5(5)
C44' Si4' C46' 108.1(5)
N6 Si4' C45' 114.8(4)
C44' Si4' C45' 106.9(5)
C46' Si4' C45' 105.9(4)
C1 N1 Si1 131.5(4)
C1 N1 H1A 114.2
Si1 N1 H1A 114.2
C11 N2 C9 121.5(4)
C11 N2 Sm1 90.3(3)
C9 N2 Sm1 131.5(3)
C11 N3 Si2 130.7(3)
C11 N3 Sm1 94.9(3)
Si2 N3 Sm1 134.2(2)
C24 N4 Si3 118.5(3)
C24 N4 Sm1 124.6(3)
Si3 N4 Sm1 116.8(2)
C34 N5 C32 128.7(4)
C34 N5 Sm1 95.9(3)
C32 N5 Sm1 132.6(3)
C34 N6 Si4 132.0(3)
C34 N6 Si4' 134.0(4)
C34 N6 Sm1 91.6(3)
Si4 N6 Sm1 136.4(2)
Si4' N6 Sm1 130.8(3)
C2 C1 N1 119.3(5)
C2 C1 C10 119.2(5)
N1 C1 C10 121.6(4)
C1 C2 C3 120.6(6)
C1 C2 H2A 119.7
C3 C2 H2A 119.7
C4 C3 C2 121.7(5)
C4 C3 H3A 119.1
C2 C3 H3A 119.1
C3 C4 C5 119.3(5)
C3 C4 H4A 120.3
C5 C4 H4A 120.3
C4 C5 C6 119.0(5)
C4 C5 C10 121.4(5)
C6 C5 C10 119.6(5)
C7 C6 C5 120.8(5)
C7 C6 H6A 119.6
C5 C6 H6A 119.6
C6 C7 C8 119.9(5)
C6 C7 H7A 120.0
C8 C7 H7A 120.0
C9 C8 C7 121.9(5)
C9 C8 H8A 119.1
C7 C8 H8A 119.1
C8 C9 N2 119.5(4)
C8 C9 C10 119.8(4)
N2 C9 C10 120.5(4)
C5 C10 C1 117.7(5)
C5 C10 C9 117.8(5)
C1 C10 C9 124.5(4)
N2 C11 N3 115.9(4)
N2 C11 C12 121.3(4)
N3 C11 C12 122.7(4)
N2 C11 Sm1 62.2(2)
N3 C11 Sm1 57.4(2)
C12 C11 Sm1 163.2(3)
C13 C12 C17 118.9(5)
C13 C12 C11 120.5(4)
C17 C12 C11 120.6(4)
C12 C13 C14 120.5(5)
C12 C13 H13A 119.8
C14 C13 H13A 119.8
C15 C14 C13 120.2(5)
C15 C14 H14A 119.9
C13 C14 H14A 119.9
C14 C15 C16 119.9(5)
C14 C15 H15A 120.1
C16 C15 H15A 120.1
C17 C16 C15 119.9(5)
C17 C16 H16A 120.1
C15 C16 H16A 120.1
C16 C17 C12 120.6(5)
C16 C17 H17A 119.7
C12 C17 H17A 119.7
Si1 C18 H18A 109.5
Si1 C18 H18B 109.5
H18A C18 H18B 109.5
Si1 C18 H18C 109.5
H18A C18 H18C 109.5
H18B C18 H18C 109.5
Si1 C19 H19A 109.5
Si1 C19 H19B 109.5
H19A C19 H19B 109.5
Si1 C19 H19C 109.5
H19A C19 H19C 109.5
H19B C19 H19C 109.5
Si1 C20 H20A 109.5
Si1 C20 H20B 109.5
H20A C20 H20B 109.5
Si1 C20 H20C 109.5
H20A C20 H20C 109.5
H20B C20 H20C 109.5
Si2 C21 H21A 109.5
Si2 C21 H21B 109.5
H21A C21 H21B 109.5
Si2 C21 H21C 109.5
H21A C21 H21C 109.5
H21B C21 H21C 109.5
Si2 C22 H22A 109.5
Si2 C22 H22B 109.5
H22A C22 H22B 109.5
Si2 C22 H22C 109.5
H22A C22 H22C 109.5
H22B C22 H22C 109.5
Si2 C23 H23A 109.5
Si2 C23 H23B 109.5
H23A C23 H23B 109.5
Si2 C23 H23C 109.5
H23A C23 H23C 109.5
H23B C23 H23C 109.5
C25 C24 N4 120.9(4)
C25 C24 C33 116.4(4)
N4 C24 C33 122.6(4)
C24 C25 C26 124.3(5)
C24 C25 H25A 117.8
C26 C25 H25A 117.8
C27 C26 C25 119.9(5)
C27 C26 H26A 120.0
C25 C26 H26A 120.0
C26 C27 C28 120.1(5)
C26 C27 H27A 120.0
C28 C27 H27A 120.0
C29 C28 C27 118.5(4)
C29 C28 C33 120.4(4)
C27 C28 C33 121.0(4)
C30 C29 C28 120.6(4)
C30 C29 H29A 119.7
C28 C29 H29A 119.7
C29 C30 C31 120.7(4)
C29 C30 H30A 119.6
C31 C30 H30A 119.6
C32 C31 C30 121.0(4)
C32 C31 H31A 119.5
C30 C31 H31A 119.5
C31 C32 N5 121.3(4)
C31 C32 C33 119.9(4)
N5 C32 C33 118.4(4)
C28 C33 C32 117.3(4)
C28 C33 C24 118.2(4)
C32 C33 C24 124.5(4)
N5 C34 N6 115.5(4)
N5 C34 C35 122.8(4)
N6 C34 C35 121.6(4)
N5 C34 Sm1 56.8(2)
N6 C34 Sm1 60.0(2)
C35 C34 Sm1 166.0(3)
C40 C35 C36 118.6(5)
C40 C35 C34 119.0(4)
C36 C35 C34 122.5(4)
C35 C36 C37 121.1(5)
C35 C36 H36A 119.4
C37 C36 H36A 119.4
C38 C37 C36 120.0(5)
C38 C37 H37A 120.0
C36 C37 H37A 120.0
C37 C38 C39 119.9(6)
C37 C38 H38A 120.1
C39 C38 H38A 120.1
C38 C39 C40 120.5(6)
C38 C39 H39A 119.7
C40 C39 H39A 119.7
C35 C40 C39 119.7(5)
C35 C40 H40A 120.1
C39 C40 H40A 120.1
Si3 C41 H41A 109.5
Si3 C41 H41B 109.5
H41A C41 H41B 109.5
Si3 C41 H41C 109.5
H41A C41 H41C 109.5
H41B C41 H41C 109.5
Si3 C42 H42A 109.5
Si3 C42 H42B 109.5
H42A C42 H42B 109.5
Si3 C42 H42C 109.5
H42A C42 H42C 109.5
H42B C42 H42C 109.5
Si3 C43 H43A 109.5
Si3 C43 H43B 109.5
H43A C43 H43B 109.5
Si3 C43 H43C 109.5
H43A C43 H43C 109.5
H43B C43 H43C 109.5
Si4 C44 H44A 109.5
Si4 C44 H44B 109.5
H44A C44 H44B 109.5
Si4 C44 H44C 109.5
H44A C44 H44C 109.5
H44B C44 H44C 109.5
Si4 C45 H45A 109.5
Si4 C45 H45B 109.5
H45A C45 H45B 109.5
Si4 C45 H45C 109.5
H45A C45 H45C 109.5
H45B C45 H45C 109.5
Si4 C46 H46A 109.5
Si4 C46 H46B 109.5
H46A C46 H46B 109.5
Si4 C46 H46C 109.5
H46A C46 H46C 109.5
H46B C46 H46C 109.5
Si4' C44' H44D 109.5
Si4' C44' H44E 109.5
H44D C44' H44E 109.5
Si4' C44' H44F 109.5
H44D C44' H44F 109.5
H44E C44' H44F 109.5
Si4' C45' H45D 109.5
Si4' C45' H45E 109.5
H45D C45' H45E 109.5
Si4' C45' H45F 109.5
H45D C45' H45F 109.5
H45E C45' H45F 109.5
Si4' C46' H46D 109.5
Si4' C46' H46E 109.5
H46D C46' H46E 109.5
Si4' C46' H46F 109.5
H46D C46' H46F 109.5
H46E C46' H46F 109.5
C2S O1S C1S 113.7(7)
C2S O1S Li1 113.4(6)
C1S O1S Li1 128.6(7)
C4S O2S C3S 110.4(6)
C4S O2S Li1 115.0(7)
C3S O2S Li1 115.9(6)
C1S O1S' C2S' 107.5(9)
C1S O1S' Li1 143.0(9)
C2S' O1S' Li1 98.7(8)
C3S O2S' C4S 109.6(7)
C3S O2S' Li1 114.3(7)
C4S O2S' Li1 111.3(7)
C5S O3S C6S 116.1(6)
C5S O3S Li1 128.0(6)
C6S O3S Li1 115.8(5)
C8S O4S C7S 126.8(8)
C8S O4S Li1 122.2(6)
C7S O4S Li1 110.5(7)
C7S' O4S' C8S 124.5(7)
C7S' O4S' Li1 110.1(6)
C8S O4S' Li1 118.3(7)
C9S O5S C10S 105.7(7)
C9S O5S Li1 132.7(7)
C10S O5S Li1 119.8(6)
C12S O6S C11S 97.8(7)
C12S O6S Li1 122.8(7)
C11S O6S Li1 112.7(6)
C12S O6S' C11S 98.2(7)
C12S O6S' Li1 120.8(8)
C11S O6S' Li1 110.3(7)
C14S O7S C13S 103.2(6)
C16S O8S C15S 113.9(8)
O1S C1S H1SA 109.5
O1S C1S H1SB 109.5
H1SA C1S H1SB 109.5
O1S C1S H1SC 109.5
H1SA C1S H1SC 109.5
H1SB C1S H1SC 109.5
O1S' C1S H1SD 109.5
O1S' C1S H1SE 109.5
H1SD C1S H1SE 109.5
O1S' C1S H1SF 109.5
H1SD C1S H1SF 109.5
H1SE C1S H1SF 109.5
O1S C2S C3S 109.8(7)
O1S C2S H2SA 109.7
C3S C2S H2SA 109.7
O1S C2S H2SB 109.7
C3S C2S H2SB 109.7
H2SA C2S H2SB 108.2
O1S' C2S' C5S 134.3(10)
O1S' C2S' Li1 48.8(6)
C5S C2S' Li1 91.4(7)
O1S' C2S' H2SC 103.6
C5S C2S' H2SC 103.6
Li1 C2S' H2SC 147.9
O1S' C2S' H2SD 103.6
C5S C2S' H2SD 103.6
Li1 C2S' H2SD 98.3
H2SC C2S' H2SD 105.3
O2S C3S C2S 105.2(6)
O2S C3S H3SA 110.7
C2S C3S H3SA 110.7
O2S C3S H3SB 110.7
C2S C3S H3SB 110.7
H3SA C3S H3SB 108.8
O2S' C3S H3SC 109.5
O2S' C3S H3SD 109.5
H3SC C3S H3SD 109.5
O2S' C3S H3SE 109.5
H3SC C3S H3SE 109.5
H3SD C3S H3SE 109.5
O2S' C4S C7S' 99.1(5)
O2S C4S H4SA 109.5
O2S C4S H4SB 109.5
H4SA C4S H4SB 109.5
O2S C4S H4SC 109.5
H4SA C4S H4SC 109.5
H4SB C4S H4SC 109.5
O2S' C4S H4SD 112.0
C7S' C4S H4SD 112.0
O2S' C4S H4SE 112.0
C7S' C4S H4SE 112.0
H4SD C4S H4SE 109.6
O3S C5S C2S' 89.9(7)
O3S C5S H5SA 109.5
O3S C5S H5SB 109.5
H5SA C5S H5SB 109.5
O3S C5S H5SC 109.5
H5SA C5S H5SC 109.5
H5SB C5S H5SC 109.5
O3S C5S H5SD 113.7
C2S' C5S H5SD 113.7
O3S C5S H5SE 113.7
C2S' C5S H5SE 113.7
H5SD C5S H5SE 110.9
O3S C6S C7S 106.5(7)
O3S C6S H6SA 110.4
C7S C6S H6SA 110.4
O3S C6S H6SB 110.4
C7S C6S H6SB 110.4
H6SA C6S H6SB 108.6
O3S C6S H6SC 109.5
O3S C6S H6SD 109.5
H6SC C6S H6SD 109.5
O3S C6S H6SE 109.5
H6SC C6S H6SE 109.5
H6SD C6S H6SE 109.5
O4S C7S C6S 112.8(8)
O4S C7S H7SA 109.0
C6S C7S H7SA 109.0
O4S C7S H7SB 109.0
C6S C7S H7SB 109.0
H7SA C7S H7SB 107.8
O4S' C7S' C4S 112.4(6)
O4S' C7S' H7SC 109.1
C4S C7S' H7SC 109.1
O4S' C7S' H7SD 109.1
C4S C7S' H7SD 109.1
H7SC C7S' H7SD 107.9
O4S C8S H8SA 109.5
O4S C8S H8SB 109.5
H8SA C8S H8SB 109.5
O4S C8S H8SC 109.5
H8SA C8S H8SC 109.5
H8SB C8S H8SC 109.5
O4S' C8S H8SD 109.5
O4S' C8S H8SE 109.5
H8SD C8S H8SE 109.5
O4S' C8S H8SF 109.5
H8SD C8S H8SF 109.5
H8SE C8S H8SF 109.5
O5S C9S H9SA 109.5
O5S C9S H9SB 109.5
H9SA C9S H9SB 109.5
O5S C9S H9SC 109.5
H9SA C9S H9SC 109.5
H9SB C9S H9SC 109.5
O5S C10S C11S 110.3(6)
O5S C10S H10A 109.6
C11S C10S H10A 109.6
O5S C10S H10B 109.6
C11S C10S H10B 109.6
H10A C10S H10B 108.1
O6S C11S C10S 109.1(6)
O6S' C11S C10S 116.8(7)
O6S C11S H11A 109.9
C10S C11S H11A 109.9
O6S C11S H11B 109.9
C10S C11S H11B 109.9
H11A C11S H11B 108.3
O6S' C11S H11C 108.1
C10S C11S H11C 108.1
O6S' C11S H11D 108.1
C10S C11S H11D 108.1
H11C C11S H11D 107.3
O6S C12S H12A 109.5
O6S C12S H12B 109.5
H12A C12S H12B 109.5
O6S C12S H12C 109.5
H12A C12S H12C 109.5
H12B C12S H12C 109.5
O6S' C12S H12D 109.5
O6S' C12S H12E 109.5
H12D C12S H12E 109.5
O6S' C12S H12F 109.5
H12D C12S H12F 109.5
H12E C12S H12F 109.5
O7S C13S H13B 109.5
O7S C13S H13C 109.5
H13B C13S H13C 109.5
O7S C13S H13D 109.5
H13B C13S H13D 109.5
H13C C13S H13D 109.5
O7S C14S C15S 93.3(7)
O7S C14S H14B 113.1
C15S C14S H14B 113.1
O7S C14S H14C 113.1
C15S C14S H14C 113.1
H14B C14S H14C 110.4
O8S C15S C14S 110.3(8)
O8S C15S H15B 109.6
C14S C15S H15B 109.6
O8S C15S H15C 109.6
C14S C15S H15C 109.6
H15B C15S H15C 108.1
O8S C16S H16B 109.5
O8S C16S H16C 109.5
H16B C16S H16C 109.5
O8S C16S H16D 109.5
H16B C16S H16D 109.5
H16C C16S H16D 109.5

loop_
_geom_bond_atom_site_label_1
_geom_bond_atom_site_label_2
_geom_bond_distance
Sm1 N4 2.328(4)
Sm1 N5 2.381(4)
Sm1 N3 2.413(4)
Sm1 N6 2.454(4)
Sm1 N2 2.524(4)
Sm1 Cl1 2.6933(13)
Sm1 C34 2.832(5)
Sm1 C11 2.854(5)
Sm1 Si3 3.4561(15)
Li1 O1S' 2.014(15)
Li1 O2S 2.067(15)
Li1 O3S 2.084(14)
Li1 O2S' 2.109(17)
Li1 O4S 2.140(15)
Li1 O5S 2.143(14)
Li1 O1S 2.157(15)
Li1 O6S 2.165(15)
Li1 O4S' 2.185(15)
Li1 O6S' 2.207(16)
Li1 C2S' 2.648(17)
Si1 N1 1.725(5)
Si1 C20 1.840(7)
Si1 C19 1.855(7)
Si1 C18 1.866(6)
Si2 N3 1.733(4)
Si2 C23 1.859(5)
Si2 C22 1.865(6)
Si2 C21 1.867(6)
Si3 N4 1.712(4)
Si3 C42 1.871(6)
Si3 C41 1.875(7)
Si3 C43 1.882(8)
Si4 N6 1.726(4)
Si4 C44 1.830(6)
Si4 C45 1.848(6)
Si4 C46 1.855(6)
Si4' N6 1.763(6)
Si4' C44' 1.846(8)
Si4' C46' 1.855(8)
Si4' C45' 1.865(7)
N1 C1 1.406(7)
N1 H1A 0.8800
N2 C11 1.319(6)
N2 C9 1.430(6)
N3 C11 1.330(6)
N4 C24 1.402(6)
N5 C34 1.309(6)
N5 C32 1.400(6)
N6 C34 1.348(6)
C1 C2 1.391(8)
C1 C10 1.437(7)
C2 C3 1.417(8)
C2 H2A 0.9500
C3 C4 1.349(9)
C3 H3A 0.9500
C4 C5 1.405(8)
C4 H4A 0.9500
C5 C6 1.423(8)
C5 C10 1.434(7)
C6 C7 1.361(8)
C6 H6A 0.9500
C7 C8 1.405(7)
C7 H7A 0.9500
C8 C9 1.370(7)
C8 H8A 0.9500
C9 C10 1.437(7)
C11 C12 1.497(7)
C12 C13 1.383(7)
C12 C17 1.402(7)
C13 C14 1.394(8)
C13 H13A 0.9500
C14 C15 1.381(8)
C14 H14A 0.9500
C15 C16 1.390(8)
C15 H15A 0.9500
C16 C17 1.385(7)
C16 H16A 0.9500
C17 H17A 0.9500
C18 H18A 0.9800
C18 H18B 0.9800
C18 H18C 0.9800
C19 H19A 0.9800
C19 H19B 0.9800
C19 H19C 0.9800
C20 H20A 0.9800
C20 H20B 0.9800
C20 H20C 0.9800
C21 H21A 0.9800
C21 H21B 0.9800
C21 H21C 0.9800
C22 H22A 0.9800
C22 H22B 0.9800
C22 H22C 0.9800
C23 H23A 0.9800
C23 H23B 0.9800
C23 H23C 0.9800
C24 C25 1.389(6)
C24 C33 1.455(6)
C25 C26 1.396(7)
C25 H25A 0.9500
C26 C27 1.342(8)
C26 H26A 0.9500
C27 C28 1.417(7)
C27 H27A 0.9500
C28 C29 1.415(7)
C28 C33 1.429(6)
C29 C30 1.348(7)
C29 H29A 0.9500
C30 C31 1.404(7)
C30 H30A 0.9500
C31 C32 1.385(6)
C31 H31A 0.9500
C32 C33 1.442(6)
C34 C35 1.498(7)
C35 C40 1.360(7)
C35 C36 1.373(7)
C36 C37 1.378(8)
C36 H36A 0.9500
C37 C38 1.336(8)
C37 H37A 0.9500
C38 C39 1.366(9)
C38 H38A 0.9500
C39 C40 1.388(9)
C39 H39A 0.9500
C40 H40A 0.9500
C41 H41A 0.9800
C41 H41B 0.9800
C41 H41C 0.9800
C42 H42A 0.9800
C42 H42B 0.9800
C42 H42C 0.9800
C43 H43A 0.9800
C43 H43B 0.9800
C43 H43C 0.9800
C44 H44A 0.9800
C44 H44B 0.9800
C44 H44C 0.9800
C45 H45A 0.9800
C45 H45B 0.9800
C45 H45C 0.9800
C46 H46A 0.9800
C46 H46B 0.9800
C46 H46C 0.9800
C44' H44D 0.9800
C44' H44E 0.9800
C44' H44F 0.9800
C45' H45D 0.9800
C45' H45E 0.9800
C45' H45F 0.9800
C46' H46D 0.9800
C46' H46E 0.9800
C46' H46F 0.9800
O1S C2S 1.423(8)
O1S C1S 1.423(7)
O2S C4S 1.429(7)
O2S C3S 1.451(8)
O1S' C1S 1.397(8)
O1S' C2S' 1.442(8)
O2S' C3S 1.435(8)
O2S' C4S 1.459(8)
O3S C5S 1.366(7)
O3S C6S 1.442(7)
O4S C8S 1.420(7)
O4S C7S 1.437(8)
O4S' C7S' 1.435(8)
O4S' C8S 1.439(8)
O5S C9S 1.392(7)
O5S C10S 1.405(7)
O6S C12S 1.438(8)
O6S C11S 1.450(8)
O6S' C12S 1.425(8)
O6S' C11S 1.454(8)
O7S C14S 1.418(8)
O7S C13S 1.437(7)
O8S C16S 1.406(8)
O8S C15S 1.415(8)
C1S H1SA 0.9800
C1S H1SB 0.9800
C1S H1SC 0.9800
C1S H1SD 0.9800
C1S H1SE 0.9800
C1S H1SF 0.9800
C2S C3S 1.553(8)
C2S H2SA 0.9900
C2S H2SB 0.9900
C2S' C5S 1.579(9)
C2S' H2SC 0.9900
C2S' H2SD 0.9900
C3S H3SA 0.9900
C3S H3SB 0.9900
C3S H3SC 0.9800
C3S H3SD 0.9800
C3S H3SE 0.9800
C4S C7S' 1.535(7)
C4S H4SA 0.9800
C4S H4SB 0.9800
C4S H4SC 0.9800
C4S H4SD 0.9900
C4S H4SE 0.9900
C5S H5SA 0.9800
C5S H5SB 0.9800
C5S H5SC 0.9800
C5S H5SD 0.9900
C5S H5SE 0.9900
C6S C7S 1.582(8)
C6S H6SA 0.9900
C6S H6SB 0.9900
C6S H6SC 0.9800
C6S H6SD 0.9800
C6S H6SE 0.9800
C7S H7SA 0.9900
C7S H7SB 0.9900
C7S' H7SC 0.9900
C7S' H7SD 0.9900
C8S H8SA 0.9800
C8S H8SB 0.9800
C8S H8SC 0.9800
C8S H8SD 0.9800
C8S H8SE 0.9800
C8S H8SF 0.9800
C9S H9SA 0.9800
C9S H9SB 0.9800
C9S H9SC 0.9800
C10S C11S 1.537(8)
C10S H10A 0.9900
C10S H10B 0.9900
C11S H11A 0.9900
C11S H11B 0.9900
C11S H11C 0.9900
C11S H11D 0.9900
C12S H12A 0.9800
C12S H12B 0.9800
C12S H12C 0.9800
C12S H12D 0.9800
C12S H12E 0.9800
C12S H12F 0.9800
C13S H13B 0.9800
C13S H13C 0.9800
C13S H13D 0.9800
C14S C15S 1.530(8)
C14S H14B 0.9900
C14S H14C 0.9900
C15S H15B 0.9900
C15S H15C 0.9900
C16S H16B 0.9800
C16S H16C 0.9800
C16S H16D 0.9800
